data_1528457
loop_
_publ_author_name
'Dworak, J.'
'Haas, A.'
'Hoppmann, E.'
'Olteanu, A.'
'Merz, K.'
'Schaefers, M.'

_publ_section_title
;
 Preparation of tellurium-nitrogen containing moieties in ionic
 chainmolecules, heterocycles, as well as (C F3 Se)2 Te, (C F3 S)2 Se, and
 (C H3)2 Te (X) Y (X = Y = N C O, N S O; X = Cl, Y = N S O)
;
_journal_name_full 'Zeitschrift fuer Anorganische und Allgemeine Chemie'
_journal_page_first 2639
_journal_page_last 2646
_journal_volume 627
_journal_year 2001
_chemical_formula_sum 'Cl5 Fe N2 S2 Te'
_chemical_name_systematic '(Cl Te N S N S) (Fe Cl4)'
_space_group_IT_number 14
_symmetry_space_group_name_Hall '-P 2ybc'
_symmetry_space_group_name_H-M 'P 1 21/c 1'
_cell_angle_alpha 90
_cell_angle_beta 97.379
_cell_angle_gamma 90
_cell_formula_units_Z 4
_cell_length_a 7.416
_cell_length_b 12.329
_cell_length_c 12.485
_cell_volume 1132.073
_citation_journal_id_ASTM ZAACAB
_cod_data_source_file Dworak_ZAACAB_2001_1200.cif
_cod_data_source_block Cl5Fe1N2S2Te1
_cod_original_formula_sum 'Cl5 Fe1 N2 S2 Te1'
_cod_database_code 1528457

loop_
_symmetry_equiv_pos_as_xyz
x,y,z
-x,y+1/2,-z+1/2
-x,-y,-z
x,-y-1/2,z-1/2

loop_
_atom_site_label
_atom_site_type_symbol
_atom_site_fract_x
_atom_site_fract_y
_atom_site_fract_z
_atom_site_occupancy
_atom_site_U_iso_or_equiv
Cl1 Cl-1 0.94457 -0.23468 0.39895 1 0.0
Cl2 Cl-1 0.7349 -0.16977 0.63747 1 0.0
Cl5 Cl-1 1.12382 -0.00189 0.84736 1 0.0
Te1 Te+4 0.86113 0.06009 0.74054 1 0.0
S1 S+2 0.70787 0.19364 0.91138 1 0.0
N1 N-3 0.8404 0.1929 0.8245 1 0.0
Fe1 Fe+3 0.72736 -0.14296 0.46221 1 0.0
Cl4 Cl-1 0.75861 0.02886 0.43032 1 0.0
Cl3 Cl-1 0.47063 -0.2056 0.37629 1 0.0
N2 N-3 0.6024 0.085 0.9193 1 0.0
S2 S+2 0.62804 -0.0173 0.83851 1 0.0
